data_4063729
loop_
_publ_author_name
'Blakemore, James D.'
'Chalkley, Matthew J.'
'Farnaby, Joy H.'
'Guard, Louise M.'
'Hazari, Nilay'
'Incarvito, Christopher D.'
'Luzik, Eddie D.'
'Suh, Hee Won'

_publ_section_title
;
 New BidentateTrans-Chelating N-Heterocyclic Carbene Ligands for Palladium
;
_journal_issue 7
_journal_name_full Organometallics
_journal_page_first 1818
_journal_paper_doi 10.1021/om100890q
_journal_volume 30
_journal_year 2011
_chemical_formula_moiety 'C33.50 H37.50 Cl3.50 N5 Pd '
_chemical_formula_sum 'C33.5 H37.5 Cl3.5 N5 Pd'
_chemical_formula_weight 740.68
_space_group_IT_number 14
_symmetry_cell_setting monoclinic
_symmetry_Int_Tables_number 14
_symmetry_space_group_name_Hall '-P 2ybc'
_symmetry_space_group_name_H-M 'P 1 21/c 1'
_cell_angle_alpha 90.0000
_cell_angle_beta 111.3080(17)
_cell_angle_gamma 90.0000
_cell_formula_units_Z 8
_cell_length_a 28.1157(19)
_cell_length_b 8.9886(6)
_cell_length_c 30.068(2)
_cell_measurement_reflns_used 29461
_cell_measurement_temperature 223.1
_cell_measurement_theta_max 27.8
_cell_measurement_theta_min 3.0
_cell_volume 7079.4(8)
_computing_cell_refinement PROCESS-AUTO
_computing_data_collection PROCESS-AUTO
_computing_data_reduction CrystalStructure
_computing_publication_material 'CrystalStructure 3.8'
_computing_structure_refinement SHELXL
_computing_structure_solution SHELXS97
_diffrn_detector_area_resol_mean 6.85
_diffrn_measured_fraction_theta_full 0.948
_diffrn_measured_fraction_theta_max 0.948
_diffrn_measurement_device_type 'Rigaku SCXmini'
_diffrn_measurement_method \w
_diffrn_radiation_type 'Mo K\a'
_diffrn_radiation_wavelength 0.71075
_diffrn_reflns_av_R_equivalents 0.060
_diffrn_reflns_limit_h_max 36
_diffrn_reflns_limit_h_min -36
_diffrn_reflns_limit_k_max 11
_diffrn_reflns_limit_k_min -10
_diffrn_reflns_limit_l_max 30
_diffrn_reflns_limit_l_min -39
_diffrn_reflns_number 36622
_diffrn_reflns_theta_full 27.48
_diffrn_reflns_theta_max 27.48
_exptl_absorpt_coefficient_mu 0.818
_exptl_absorpt_correction_T_max 0.885
_exptl_absorpt_correction_T_min 0.643
_exptl_absorpt_correction_type multi-scan
_exptl_absorpt_process_details 'Jacobson, R. (1998) Private communication'
_exptl_crystal_colour colorless
_exptl_crystal_density_diffrn 1.390
_exptl_crystal_density_method 'not measured'
_exptl_crystal_description block
_exptl_crystal_F_000 3032.00
_exptl_crystal_size_max 0.15
_exptl_crystal_size_mid 0.15
_exptl_crystal_size_min 0.15
_refine_diff_density_max 0.46
_refine_diff_density_min -0.53
_refine_ls_extinction_method none
_refine_ls_goodness_of_fit_ref 1.024
_refine_ls_hydrogen_treatment refall
_refine_ls_number_parameters 740
_refine_ls_number_reflns 15417
_refine_ls_R_factor_gt 0.0781
_refine_ls_shift/su_max 0.0020
_refine_ls_structure_factor_coef Fsqd
_refine_ls_weighting_details 'w = 1/[\s^2^(Fo^2^)+(0.0599P)^2^+7.7263P] where P=(Fo^2^+2Fc^2^)/3'
_refine_ls_weighting_scheme calc
_refine_ls_wR_factor_ref 0.1720
_reflns_number_gt 8676
_reflns_number_total 15417
_reflns_threshold_expression F^2^>2.0\s(F^2^)
_cod_data_source_file om100890q_si_002.cif
_cod_data_source_block '_Compound3c'
_cod_original_formula_sum 'C33.50 H37.50 Cl3.50 N5 Pd '
_cod_database_code 4063729

loop_
_symmetry_equiv_pos_site_id
_symmetry_equiv_pos_as_xyz
1 +X,+Y,+Z
2 -X,1/2+Y,1/2-Z
3 -X,-Y,-Z
4 +X,1/2-Y,1/2+Z

loop_
_atom_site_label
_atom_site_type_symbol
_atom_site_fract_x
_atom_site_fract_y
_atom_site_fract_z
_atom_site_U_iso_or_equiv
_atom_site_adp_type
_atom_site_occupancy
_atom_site_symmetry_multiplicity
_atom_site_calc_flag
_atom_site_refinement_flags
Pd(1) Pd 0.620831(15) 0.76855(5) 0.490873(14) 0.03915(13) Uani 1.00 1 d .
Pd(2) Pd 0.877478(15) 0.26210(5) 0.500258(16) 0.04717(14) Uani 1.00 1 d .
Cl(1) Cl 0.60543(6) 1.00436(16) 0.45945(5) 0.0534(3) Uani 1.00 1 d .
Cl(2) Cl 0.63628(6) 0.53512(17) 0.52431(6) 0.0630(4) Uani 1.00 1 d .
Cl(3) Cl 0.86921(5) 0.49217(17) 0.46490(6) 0.0572(4) Uani 1.00 1 d .
Cl(4) Cl 0.88631(6) 0.03493(19) 0.53756(7) 0.0731(5) Uani 1.00 1 d .
N(1) N 0.52532(17) 0.8015(5) 0.51567(16) 0.0443(11) Uani 1.00 1 d .
N(2) N 0.51261(16) 0.6580(5) 0.45670(16) 0.0414(11) Uani 1.00 1 d .
N(3) N 0.56979(18) 0.5966(4) 0.34555(16) 0.0438(11) Uani 1.00 1 d .
N(4) N 0.71016(16) 0.6951(5) 0.46298(17) 0.0426(11) Uani 1.00 1 d .
N(5) N 0.73506(18) 0.8477(5) 0.52098(17) 0.0521(12) Uani 1.00 1 d .
N(6) N 0.7951(2) 0.3718(6) 0.5357(2) 0.0634(14) Uani 1.00 1 d .
N(7) N 0.76511(18) 0.2207(5) 0.4780(2) 0.0558(13) Uani 1.00 1 d .
N(8) N 0.8037(2) 0.0871(5) 0.35631(18) 0.0600(14) Uani 1.00 1 d .
N(9) N 0.95252(17) 0.1437(5) 0.45942(18) 0.0503(12) Uani 1.00 1 d .
N(10) N 0.99091(17) 0.2905(5) 0.51633(17) 0.0483(12) Uani 1.00 1 d .
C(1) C 0.5929(2) 0.7157(7) 0.6181(2) 0.0664(18) Uani 1.00 1 d .
C(2) C 0.6036(3) 0.6531(9) 0.6623(3) 0.086(2) Uani 1.00 1 d .
C(3) C 0.5777(3) 0.7023(11) 0.6901(2) 0.096(3) Uani 1.00 1 d .
C(4) C 0.5431(3) 0.8129(9) 0.6758(2) 0.080(2) Uani 1.00 1 d .
C(5) C 0.5333(2) 0.8803(7) 0.6320(2) 0.0636(17) Uani 1.00 1 d .
C(6) C 0.5584(2) 0.8313(6) 0.6030(2) 0.0508(14) Uani 1.00 1 d .
C(7) C 0.5493(2) 0.9025(6) 0.5551(2) 0.0603(17) Uani 1.00 1 d .
C(8) C 0.5477(2) 0.7438(6) 0.48738(18) 0.0414(13) Uani 1.00 1 d .
C(9) C 0.4759(2) 0.7474(7) 0.5029(2) 0.0554(16) Uani 1.00 1 d .
C(10) C 0.4687(2) 0.6571(7) 0.4663(2) 0.0536(16) Uani 1.00 1 d .
C(11) C 0.5184(2) 0.5748(6) 0.4173(2) 0.0487(14) Uani 1.00 1 d .
C(12) C 0.4966(2) 0.6593(7) 0.3695(2) 0.0602(17) Uani 1.00 1 d .
C(13) C 0.5378(2) 0.7150(6) 0.3525(2) 0.0525(15) Uani 1.00 1 d .
C(14) C 0.5419(2) 0.5019(6) 0.3053(2) 0.0518(15) Uani 1.00 1 d .
C(15) C 0.5701(2) 0.3588(6) 0.3038(2) 0.0504(14) Uani 1.00 1 d .
C(16) C 0.5846(2) 0.2652(7) 0.3426(2) 0.0657(17) Uani 1.00 1 d .
C(17) C 0.6091(3) 0.1307(8) 0.3413(3) 0.082(2) Uani 1.00 1 d .
C(18) C 0.6177(2) 0.0953(8) 0.3019(3) 0.074(2) Uani 1.00 1 d .
C(19) C 0.6036(3) 0.1841(8) 0.2632(2) 0.077(2) Uani 1.00 1 d .
C(20) C 0.5804(2) 0.3191(8) 0.2647(2) 0.0692(19) Uani 1.00 1 d .
C(21) C 0.6142(2) 0.6569(6) 0.3375(2) 0.0538(15) Uani 1.00 1 d .
C(22) C 0.6538(2) 0.7277(6) 0.38073(19) 0.0482(14) Uani 1.00 1 d .
C(23) C 0.6767(2) 0.6167(6) 0.4212(2) 0.0482(14) Uani 1.00 1 d .
C(24) C 0.6935(2) 0.7749(6) 0.49177(19) 0.0432(13) Uani 1.00 1 d .
C(25) C 0.7617(2) 0.7179(8) 0.4743(2) 0.0643(19) Uani 1.00 1 d .
C(26) C 0.7769(2) 0.8129(8) 0.5107(2) 0.0643(19) Uani 1.00 1 d .
C(27) C 0.7349(2) 0.9537(7) 0.5576(2) 0.0667(19) Uani 1.00 1 d .
C(28) C 0.7549(2) 0.8946(8) 0.6072(2) 0.0700(19) Uani 1.00 1 d .
C(29) C 0.7981(3) 0.9435(12) 0.6399(2) 0.127(4) Uani 1.00 1 d .
C(30) C 0.8145(4) 0.8955(15) 0.6861(3) 0.163(5) Uani 1.00 1 d .
C(31) C 0.7866(3) 0.7955(12) 0.7000(2) 0.118(3) Uani 1.00 1 d .
C(32) C 0.7437(3) 0.7470(11) 0.6674(2) 0.115(3) Uani 1.00 1 d .
C(33) C 0.7275(3) 0.7907(10) 0.6216(2) 0.097(2) Uani 1.00 1 d .
C(34) C 0.8806(4) 0.2950(14) 0.6372(4) 0.141(4) Uani 1.00 1 d .
C(35) C 0.8959(5) 0.2446(15) 0.6828(5) 0.162(5) Uani 1.00 1 d .
C(36) C 0.8763(7) 0.2974(19) 0.7135(5) 0.161(6) Uani 1.00 1 d .
C(37) C 0.8400(7) 0.402(2) 0.6979(5) 0.227(9) Uani 1.00 1 d .
C(38) C 0.8239(5) 0.4578(17) 0.6510(4) 0.193(6) Uani 1.00 1 d .
C(39) C 0.8458(3) 0.4031(9) 0.6223(3) 0.083(2) Uani 1.00 1 d .
C(40) C 0.8308(3) 0.4662(8) 0.5731(2) 0.079(2) Uani 1.00 1 d .
C(41) C 0.8086(2) 0.2873(7) 0.5059(2) 0.0544(16) Uani 1.00 1 d .
C(42) C 0.7435(2) 0.3637(9) 0.5270(3) 0.078(2) Uani 1.00 1 d .
C(43) C 0.7249(2) 0.2697(9) 0.4905(3) 0.072(2) Uani 1.00 1 d .
C(44) C 0.7610(2) 0.1326(7) 0.4372(2) 0.0605(17) Uani 1.00 1 d .
C(45) C 0.7509(2) 0.2284(7) 0.3935(2) 0.0666(18) Uani 1.00 1 d .
C(46) C 0.7538(2) 0.1481(7) 0.3507(2) 0.072(2) Uani 1.00 1 d .
C(47) C 0.7972(2) -0.0045(7) 0.3140(2) 0.0707(19) Uani 1.00 1 d .
C(48) C 0.7702(2) -0.1511(6) 0.3147(2) 0.0537(15) Uani 1.00 1 d .
C(49) C 0.7251(2) -0.1868(7) 0.2784(2) 0.0613(17) Uani 1.00 1 d .
C(50) C 0.7031(2) -0.3251(7) 0.2766(2) 0.0623(17) Uani 1.00 1 d .
C(51) C 0.7263(2) -0.4275(8) 0.3116(2) 0.0713(19) Uani 1.00 1 d .
C(52) C 0.7702(2) -0.3918(8) 0.3482(2) 0.0702(19) Uani 1.00 1 d .
C(53) C 0.7919(2) -0.2529(8) 0.3502(2) 0.0692(18) Uani 1.00 1 d .
C(54) C 0.8409(2) 0.2053(7) 0.3594(2) 0.074(2) Uani 1.00 1 d .
C(55) C 0.8942(2) 0.1455(8) 0.3741(2) 0.076(2) Uani 1.00 1 d .
C(56) C 0.9136(2) 0.0621(7) 0.4222(2) 0.0601(17) Uani 1.00 1 d .
C(57) C 0.94460(19) 0.2307(6) 0.4916(2) 0.0463(13) Uani 1.00 1 d .
C(58) C 1.0037(2) 0.1481(7) 0.4634(2) 0.0594(17) Uani 1.00 1 d .
C(59) C 1.0267(2) 0.2379(8) 0.4990(2) 0.0635(18) Uani 1.00 1 d .
C(60) C 1.0009(2) 0.3972(7) 0.5547(2) 0.0619(17) Uani 1.00 1 d .
C(61) C 1.0287(2) 0.3322(7) 0.6034(2) 0.0602(17) Uani 1.00 1 d .
C(62) C 1.0753(2) 0.3864(9) 0.6316(2) 0.078(2) Uani 1.00 1 d .
C(63) C 1.1003(3) 0.3346(11) 0.6764(3) 0.102(2) Uani 1.00 1 d .
C(64) C 1.0791(4) 0.2283(12) 0.6942(3) 0.109(3) Uani 1.00 1 d .
C(65) C 1.0328(3) 0.1654(11) 0.6665(3) 0.107(3) Uani 1.00 1 d .
C(66) C 1.0071(2) 0.2179(8) 0.6206(2) 0.077(2) Uani 1.00 1 d .
H(1) H 0.6091 0.6796 0.5979 0.080 Uiso 1.00 1 c R
H(2) H 0.6284 0.5779 0.6732 0.103 Uiso 1.00 1 c R
H(3) H 0.5841 0.6578 0.7200 0.115 Uiso 1.00 1 c R
H(4) H 0.5256 0.8443 0.6955 0.096 Uiso 1.00 1 c R
H(5) H 0.5096 0.9588 0.6220 0.076 Uiso 1.00 1 c R
H(6) H 0.5275 0.9902 0.5515 0.072 Uiso 1.00 1 c R
H(7) H 0.5820 0.9360 0.5539 0.072 Uiso 1.00 1 c R
H(8) H 0.4523 0.7703 0.5174 0.067 Uiso 1.00 1 c R
H(9) H 0.4389 0.6026 0.4499 0.064 Uiso 1.00 1 c R
H(10) H 0.5010 0.4789 0.4141 0.058 Uiso 1.00 1 c R
H(11) H 0.5548 0.5550 0.4245 0.058 Uiso 1.00 1 c R
H(12) H 0.4736 0.5931 0.3453 0.072 Uiso 1.00 1 c R
H(13) H 0.4765 0.7440 0.3733 0.072 Uiso 1.00 1 c R
H(14) H 0.5217 0.7682 0.3223 0.063 Uiso 1.00 1 c R
H(15) H 0.5594 0.7860 0.3759 0.063 Uiso 1.00 1 c R
H(16) H 0.5355 0.5572 0.2756 0.062 Uiso 1.00 1 c R
H(17) H 0.5087 0.4769 0.3071 0.062 Uiso 1.00 1 c R
H(18) H 0.5779 0.2916 0.3700 0.079 Uiso 1.00 1 c R
H(19) H 0.6194 0.0666 0.3678 0.098 Uiso 1.00 1 c R
H(20) H 0.6342 0.0050 0.3011 0.089 Uiso 1.00 1 c R
H(21) H 0.6094 0.1550 0.2355 0.092 Uiso 1.00 1 c R
H(22) H 0.5717 0.3838 0.2384 0.083 Uiso 1.00 1 c R
H(23) H 0.6025 0.7315 0.3120 0.065 Uiso 1.00 1 c R
H(24) H 0.6305 0.5765 0.3262 0.065 Uiso 1.00 1 c R
H(25) H 0.6380 0.8095 0.3920 0.058 Uiso 1.00 1 c R
H(26) H 0.6812 0.7695 0.3716 0.058 Uiso 1.00 1 c R
H(27) H 0.6493 0.5674 0.4286 0.058 Uiso 1.00 1 c R
H(28) H 0.6959 0.5406 0.4116 0.058 Uiso 1.00 1 c R
H(29) H 0.7822 0.6746 0.4592 0.077 Uiso 1.00 1 c R
H(30) H 0.8102 0.8489 0.5264 0.077 Uiso 1.00 1 c R
H(31) H 0.6997 0.9879 0.5504 0.080 Uiso 1.00 1 c R
H(32) H 0.7553 1.0404 0.5560 0.080 Uiso 1.00 1 c R
H(33) H 0.8179 1.0130 0.6309 0.153 Uiso 1.00 1 c R
H(34) H 0.8452 0.9322 0.7084 0.196 Uiso 1.00 1 c R
H(35) H 0.7975 0.7617 0.7317 0.141 Uiso 1.00 1 c R
H(36) H 0.7237 0.6788 0.6766 0.138 Uiso 1.00 1 c R
H(37) H 0.6974 0.7504 0.5993 0.117 Uiso 1.00 1 c R
H(38) H 0.8945 0.2536 0.6160 0.170 Uiso 1.00 1 c R
H(39) H 0.9211 0.1703 0.6929 0.194 Uiso 1.00 1 c R
H(40) H 0.8875 0.2628 0.7451 0.194 Uiso 1.00 1 c R
H(41) H 0.8249 0.4388 0.7189 0.272 Uiso 1.00 1 c R
H(42) H 0.7985 0.5315 0.6404 0.232 Uiso 1.00 1 c R
H(43) H 0.8151 0.5638 0.5725 0.095 Uiso 1.00 1 c R
H(44) H 0.8617 0.4813 0.5658 0.095 Uiso 1.00 1 c R
H(45) H 0.7254 0.4138 0.5433 0.093 Uiso 1.00 1 c R
H(46) H 0.6905 0.2414 0.4759 0.086 Uiso 1.00 1 c R
H(47) H 0.7332 0.0607 0.4313 0.073 Uiso 1.00 1 c R
H(48) H 0.7928 0.0769 0.4436 0.073 Uiso 1.00 1 c R
H(49) H 0.7169 0.2725 0.3848 0.080 Uiso 1.00 1 c R
H(50) H 0.7757 0.3101 0.4016 0.080 Uiso 1.00 1 c R
H(51) H 0.7290 0.0666 0.3426 0.087 Uiso 1.00 1 c R
H(52) H 0.7436 0.2172 0.3236 0.087 Uiso 1.00 1 c R
H(53) H 0.8309 -0.0254 0.3126 0.085 Uiso 1.00 1 c R
H(54) H 0.7774 0.0513 0.2852 0.085 Uiso 1.00 1 c R
H(55) H 0.7092 -0.1163 0.2545 0.074 Uiso 1.00 1 c R
H(56) H 0.6724 -0.3489 0.2516 0.075 Uiso 1.00 1 c R
H(57) H 0.7119 -0.5225 0.3103 0.086 Uiso 1.00 1 c R
H(58) H 0.7858 -0.4620 0.3722 0.084 Uiso 1.00 1 c R
H(59) H 0.8217 -0.2282 0.3761 0.083 Uiso 1.00 1 c R
H(60) H 0.8396 0.2800 0.3827 0.089 Uiso 1.00 1 c R
H(61) H 0.8317 0.2544 0.3283 0.089 Uiso 1.00 1 c R
H(62) H 0.9174 0.2286 0.3758 0.091 Uiso 1.00 1 c R
H(63) H 0.8958 0.0778 0.3491 0.091 Uiso 1.00 1 c R
H(64) H 0.8848 0.0432 0.4323 0.072 Uiso 1.00 1 c R
H(65) H 0.9276 -0.0343 0.4178 0.072 Uiso 1.00 1 c R
H(66) H 1.0185 0.0970 0.4443 0.071 Uiso 1.00 1 c R
H(67) H 1.0616 0.2622 0.5107 0.076 Uiso 1.00 1 c R
H(68) H 0.9683 0.4387 0.5538 0.074 Uiso 1.00 1 c R
H(69) H 1.0212 0.4792 0.5493 0.074 Uiso 1.00 1 c R
H(70) H 1.0905 0.4617 0.6196 0.093 Uiso 1.00 1 c R
H(71) H 1.1324 0.3734 0.6950 0.122 Uiso 1.00 1 c R
H(72) H 1.0957 0.1959 0.7258 0.130 Uiso 1.00 1 c R
H(73) H 1.0190 0.0874 0.6787 0.129 Uiso 1.00 1 c R
H(74) H 0.9755 0.1768 0.6016 0.092 Uiso 1.00 1 c R

loop_
_atom_site_aniso_label
_atom_site_aniso_U_11
_atom_site_aniso_U_22
_atom_site_aniso_U_33
_atom_site_aniso_U_12
_atom_site_aniso_U_13
_atom_site_aniso_U_23
Pd(1) 0.0339(2) 0.0433(2) 0.0434(2) 0.0032(2) 0.01784(18) 0.0042(2)
Pd(2) 0.0281(2) 0.0494(2) 0.0643(3) 0.0016(2) 0.0170(2) 0.0023(2)
Cl(1) 0.0562(9) 0.0469(8) 0.0626(9) 0.0073(7) 0.0282(7) 0.0091(7)
Cl(2) 0.0425(8) 0.0558(9) 0.1010(13) 0.0107(7) 0.0384(8) 0.0282(9)
Cl(3) 0.0399(7) 0.0529(9) 0.0782(11) 0.0033(7) 0.0207(7) 0.0094(7)
Cl(4) 0.0376(8) 0.0594(10) 0.1232(15) 0.0039(7) 0.0304(9) 0.0244(10)
N(1) 0.040(2) 0.058(3) 0.043(2) 0.011(2) 0.025(2) 0.012(2)
N(2) 0.033(2) 0.047(2) 0.046(2) 0.002(2) 0.016(2) 0.005(2)
N(3) 0.050(2) 0.041(2) 0.044(2) 0.000(2) 0.022(2) -0.003(2)
N(4) 0.035(2) 0.043(2) 0.057(3) 0.006(2) 0.026(2) 0.015(2)
N(5) 0.041(2) 0.060(3) 0.047(3) -0.011(2) 0.005(2) 0.007(2)
N(6) 0.056(3) 0.072(3) 0.074(4) 0.016(3) 0.039(3) 0.013(3)
N(7) 0.037(2) 0.053(3) 0.082(3) 0.008(2) 0.027(2) 0.022(2)
N(8) 0.053(3) 0.053(3) 0.064(3) 0.002(2) 0.009(2) -0.012(2)
N(9) 0.030(2) 0.051(3) 0.070(3) 0.005(2) 0.018(2) -0.003(2)
N(10) 0.030(2) 0.057(3) 0.051(2) -0.002(2) 0.005(2) 0.005(2)
C(1) 0.055(3) 0.072(4) 0.072(4) 0.002(3) 0.024(3) 0.013(3)
C(2) 0.072(5) 0.089(6) 0.076(5) -0.005(4) 0.001(4) 0.025(4)
C(3) 0.096(6) 0.114(7) 0.047(4) -0.052(6) -0.009(4) 0.021(4)
C(4) 0.097(6) 0.104(6) 0.049(4) -0.041(5) 0.038(4) -0.015(4)
C(5) 0.069(4) 0.074(4) 0.054(4) -0.009(3) 0.030(3) -0.011(3)
C(6) 0.050(3) 0.054(3) 0.053(3) -0.004(3) 0.025(2) 0.003(3)
C(7) 0.087(5) 0.046(3) 0.063(4) 0.008(3) 0.045(3) 0.009(3)
C(8) 0.038(2) 0.046(3) 0.043(3) 0.014(2) 0.017(2) 0.016(2)
C(9) 0.049(3) 0.069(4) 0.064(4) 0.020(3) 0.039(3) 0.029(3)
C(10) 0.035(3) 0.070(4) 0.063(4) 0.008(3) 0.026(2) 0.017(3)
C(11) 0.047(3) 0.049(3) 0.055(3) -0.005(2) 0.024(2) -0.004(2)
C(12) 0.061(4) 0.068(4) 0.051(4) 0.005(3) 0.020(3) -0.007(3)
C(13) 0.064(3) 0.051(3) 0.044(3) 0.003(3) 0.021(2) 0.001(2)
C(14) 0.049(3) 0.056(3) 0.047(3) -0.001(3) 0.013(2) -0.002(2)
C(15) 0.058(3) 0.042(3) 0.050(3) -0.005(2) 0.018(2) -0.006(2)
C(16) 0.078(4) 0.061(4) 0.064(4) -0.004(3) 0.033(3) -0.003(3)
C(17) 0.088(5) 0.061(4) 0.093(6) 0.011(4) 0.028(4) 0.013(4)
C(18) 0.066(4) 0.056(4) 0.095(6) 0.007(3) 0.022(4) -0.023(4)
C(19) 0.084(5) 0.074(5) 0.065(5) -0.003(4) 0.019(4) -0.024(4)
C(20) 0.087(5) 0.075(4) 0.046(4) -0.003(4) 0.024(3) -0.006(3)
C(21) 0.065(4) 0.054(3) 0.052(3) -0.007(3) 0.033(3) -0.001(3)
C(22) 0.051(3) 0.051(3) 0.046(3) -0.002(3) 0.021(2) 0.000(2)
C(23) 0.048(3) 0.046(3) 0.054(3) 0.006(2) 0.024(2) 0.002(2)
C(24) 0.035(2) 0.043(3) 0.048(3) -0.002(2) 0.011(2) 0.007(2)
C(25) 0.033(3) 0.088(5) 0.076(4) 0.006(3) 0.024(3) 0.035(4)
C(26) 0.031(3) 0.083(5) 0.068(4) -0.013(3) 0.005(3) 0.022(3)
C(27) 0.064(4) 0.057(4) 0.062(4) -0.013(3) 0.004(3) -0.005(3)
C(28) 0.062(4) 0.086(5) 0.050(4) -0.017(4) 0.006(3) -0.002(3)
C(29) 0.105(7) 0.190(10) 0.055(5) -0.076(7) -0.009(4) 0.021(5)
C(30) 0.122(8) 0.263(15) 0.057(6) -0.090(9) -0.025(5) 0.040(7)
C(31) 0.094(6) 0.187(10) 0.056(5) -0.034(7) 0.007(4) 0.028(5)
C(32) 0.107(7) 0.171(9) 0.063(5) -0.054(7) 0.025(4) 0.016(6)
C(33) 0.076(5) 0.143(7) 0.062(5) -0.040(5) 0.013(4) 0.006(4)
C(34) 0.150(10) 0.175(11) 0.105(8) 0.058(9) 0.053(7) 0.027(7)
C(35) 0.178(13) 0.165(12) 0.116(10) 0.055(10) 0.022(9) 0.032(9)
C(36) 0.196(16) 0.185(15) 0.093(9) -0.040(12) 0.041(10) 0.013(9)
C(37) 0.27(2) 0.33(2) 0.099(11) 0.087(18) 0.083(12) 0.021(12)
C(38) 0.231(15) 0.283(18) 0.098(9) 0.089(13) 0.098(9) 0.043(10)
C(39) 0.098(6) 0.088(5) 0.077(5) 0.004(5) 0.048(5) -0.005(4)
C(40) 0.093(5) 0.071(4) 0.087(5) 0.014(4) 0.050(4) 0.001(4)
C(41) 0.041(3) 0.059(4) 0.068(4) 0.010(3) 0.025(3) 0.014(3)
C(42) 0.054(4) 0.097(6) 0.097(6) 0.037(4) 0.045(4) 0.033(5)
C(43) 0.038(3) 0.088(5) 0.098(5) 0.023(3) 0.035(3) 0.054(4)
C(44) 0.037(3) 0.053(4) 0.085(5) -0.003(3) 0.013(3) 0.014(3)
C(45) 0.059(4) 0.060(4) 0.066(4) 0.006(3) 0.005(3) -0.002(3)
C(46) 0.062(4) 0.058(4) 0.077(5) 0.015(3) 0.002(3) -0.005(3)
C(47) 0.071(4) 0.072(4) 0.065(4) -0.010(4) 0.021(3) 0.005(3)
C(48) 0.057(3) 0.056(4) 0.047(3) -0.001(3) 0.018(3) -0.005(3)
C(49) 0.057(4) 0.073(4) 0.050(3) 0.005(3) 0.014(3) 0.002(3)
C(50) 0.049(3) 0.070(4) 0.060(4) -0.003(3) 0.010(3) -0.006(3)
C(51) 0.067(4) 0.061(4) 0.095(5) -0.003(3) 0.040(4) -0.001(4)
C(52) 0.072(4) 0.063(4) 0.070(4) 0.015(4) 0.019(4) 0.016(3)
C(53) 0.061(4) 0.073(5) 0.060(4) 0.007(4) 0.007(3) 0.004(3)
C(54) 0.067(4) 0.060(4) 0.081(5) -0.009(3) 0.010(3) 0.002(3)
C(55) 0.065(4) 0.081(5) 0.069(4) -0.008(4) 0.009(3) -0.007(3)
C(56) 0.051(3) 0.055(4) 0.065(4) 0.005(3) 0.010(3) -0.001(3)
C(57) 0.029(2) 0.045(3) 0.064(3) 0.007(2) 0.014(2) 0.010(3)
C(58) 0.032(3) 0.073(4) 0.078(4) 0.004(3) 0.026(3) 0.006(3)
C(59) 0.025(2) 0.081(5) 0.086(4) 0.008(3) 0.022(3) 0.019(4)
C(60) 0.038(3) 0.073(4) 0.065(4) -0.006(3) 0.007(3) -0.004(3)
C(61) 0.040(3) 0.070(4) 0.073(4) 0.002(3) 0.024(3) -0.007(3)
C(62) 0.056(4) 0.106(6) 0.057(4) -0.000(4) 0.004(3) 0.001(4)
C(63) 0.081(6) 0.149(9) 0.063(5) -0.011(6) 0.011(4) 0.004(5)
C(64) 0.110(7) 0.147(9) 0.059(5) 0.025(7) 0.020(5) 0.014(5)
C(65) 0.107(7) 0.134(8) 0.089(6) 0.001(6) 0.045(5) 0.037(6)
C(66) 0.060(4) 0.090(5) 0.078(5) 0.002(4) 0.024(3) 0.001(4)

loop_
_atom_type_symbol
_atom_type_description
_atom_type_scat_dispersion_real
_atom_type_scat_dispersion_imag
_atom_type_scat_source
Pd Pd -0.999 1.007
;
International Tables for Crystallography
(1992, Vol. C, Tables 4.2.6.8 and 6.1.1.4)
;
Cl Cl 0.148 0.159
;
International Tables for Crystallography
(1992, Vol. C, Tables 4.2.6.8 and 6.1.1.4)
;
C C 0.003 0.002
;
International Tables for Crystallography
(1992, Vol. C, Tables 4.2.6.8 and 6.1.1.4)
;
H H 0.000 0.000
;
International Tables for Crystallography
(1992, Vol. C, Table 6.1.1.4)
;
N N 0.006 0.003
;
International Tables for Crystallography
(1992, Vol. C, Tables 4.2.6.8 and 6.1.1.4)
;

loop_
_geom_angle_atom_site_label_1
_geom_angle_atom_site_label_2
_geom_angle_atom_site_label_3
_geom_angle
_geom_angle_publ_flag
Cl(1) Pd(1) Cl(2) 178.41(6) yes
Cl(1) Pd(1) C(8) 92.50(16) yes
Cl(1) Pd(1) C(24) 91.03(16) yes
Cl(2) Pd(1) C(8) 87.12(16) yes
Cl(2) Pd(1) C(24) 89.45(16) yes
C(8) Pd(1) C(24) 174.9(2) yes
Cl(3) Pd(2) Cl(4) 178.49(6) yes
Cl(3) Pd(2) C(41) 89.92(19) yes
Cl(3) Pd(2) C(57) 90.49(17) yes
Cl(4) Pd(2) C(41) 89.76(19) yes
Cl(4) Pd(2) C(57) 89.90(17) yes
C(41) Pd(2) C(57) 177.1(2) yes
C(7) N(1) C(8) 125.3(5) yes
C(7) N(1) C(9) 124.5(6) yes
C(8) N(1) C(9) 110.1(4) yes
C(8) N(2) C(10) 110.9(5) yes
C(8) N(2) C(11) 126.0(5) yes
C(10) N(2) C(11) 123.0(4) yes
C(13) N(3) C(14) 111.8(4) yes
C(13) N(3) C(21) 111.2(4) yes
C(14) N(3) C(21) 108.4(5) yes
C(23) N(4) C(24) 123.5(4) yes
C(23) N(4) C(25) 125.5(5) yes
C(24) N(4) C(25) 110.2(4) yes
C(24) N(5) C(26) 111.0(5) yes
C(24) N(5) C(27) 124.6(5) yes
C(26) N(5) C(27) 124.4(5) yes
C(40) N(6) C(41) 124.1(6) yes
C(40) N(6) C(42) 123.6(7) yes
C(41) N(6) C(42) 112.4(5) yes
C(41) N(7) C(43) 109.6(5) yes
C(41) N(7) C(44) 123.5(6) yes
C(43) N(7) C(44) 126.2(5) yes
C(46) N(8) C(47) 107.4(4) yes
C(46) N(8) C(54) 111.6(5) yes
C(47) N(8) C(54) 108.7(6) yes
C(56) N(9) C(57) 125.7(5) yes
C(56) N(9) C(58) 122.9(5) yes
C(57) N(9) C(58) 111.2(4) yes
C(57) N(10) C(59) 110.2(5) yes
C(57) N(10) C(60) 124.7(5) yes
C(59) N(10) C(60) 125.0(4) yes
C(2) C(1) C(6) 120.5(7) yes
C(1) C(2) C(3) 118.8(7) yes
C(2) C(3) C(4) 121.7(8) yes
C(3) C(4) C(5) 120.0(8) yes
C(4) C(5) C(6) 119.4(6) yes
C(1) C(6) C(5) 119.6(6) yes
C(1) C(6) C(7) 119.1(6) yes
C(5) C(6) C(7) 121.3(5) yes
N(1) C(7) C(6) 112.4(5) yes
Pd(1) C(8) N(1) 128.9(3) yes
Pd(1) C(8) N(2) 125.6(4) yes
N(1) C(8) N(2) 105.5(4) yes
N(1) C(9) C(10) 106.2(6) yes
N(2) C(10) C(9) 107.2(5) yes
N(2) C(11) C(12) 112.3(4) yes
C(11) C(12) C(13) 112.6(4) yes
N(3) C(13) C(12) 113.3(5) yes
N(3) C(14) C(15) 112.9(4) yes
C(14) C(15) C(16) 119.3(6) yes
C(14) C(15) C(20) 121.8(5) yes
C(16) C(15) C(20) 118.9(6) yes
C(15) C(16) C(17) 120.1(7) yes
C(16) C(17) C(18) 118.8(7) yes
C(17) C(18) C(19) 122.5(7) yes
C(18) C(19) C(20) 118.9(8) yes
C(15) C(20) C(19) 120.7(6) yes
N(3) C(21) C(22) 114.8(5) yes
C(21) C(22) C(23) 112.2(4) yes
N(4) C(23) C(22) 109.1(4) yes
Pd(1) C(24) N(4) 124.4(3) yes
Pd(1) C(24) N(5) 130.6(4) yes
N(4) C(24) N(5) 104.9(5) yes
N(4) C(25) C(26) 107.0(6) yes
N(5) C(26) C(25) 106.8(5) yes
N(5) C(27) C(28) 114.9(5) yes
C(27) C(28) C(29) 122.3(7) yes
C(27) C(28) C(33) 120.3(5) yes
C(29) C(28) C(33) 117.3(7) yes
C(28) C(29) C(30) 121.9(10) yes
C(29) C(30) C(31) 120.3(8) yes
C(30) C(31) C(32) 117.7(8) yes
C(31) C(32) C(33) 122.9(10) yes
C(28) C(33) C(32) 119.9(7) yes
C(35) C(34) C(39) 120.4(13) yes
C(34) C(35) C(36) 121.6(13) yes
C(35) C(36) C(37) 117.8(14) yes
C(36) C(37) C(38) 121.7(18) yes
C(37) C(38) C(39) 117.6(14) yes
C(34) C(39) C(38) 120.7(10) yes
C(34) C(39) C(40) 121.0(10) yes
C(38) C(39) C(40) 118.3(9) yes
N(6) C(40) C(39) 113.9(6) yes
Pd(2) C(41) N(6) 129.7(4) yes
Pd(2) C(41) N(7) 125.5(5) yes
N(6) C(41) N(7) 104.8(5) yes
N(6) C(42) C(43) 105.2(7) yes
N(7) C(43) C(42) 108.0(6) yes
N(7) C(44) C(45) 111.2(5) yes
C(44) C(45) C(46) 114.8(5) yes
N(8) C(46) C(45) 115.5(4) yes
N(8) C(47) C(48) 112.1(6) yes
C(47) C(48) C(49) 120.6(5) yes
C(47) C(48) C(53) 120.4(5) yes
C(49) C(48) C(53) 118.9(6) yes
C(48) C(49) C(50) 120.7(5) yes
C(49) C(50) C(51) 119.5(5) yes
C(50) C(51) C(52) 120.1(6) yes
C(51) C(52) C(53) 120.4(6) yes
C(48) C(53) C(52) 120.3(5) yes
N(8) C(54) C(55) 111.8(5) yes
C(54) C(55) C(56) 115.2(7) yes
N(9) C(56) C(55) 112.9(5) yes
Pd(2) C(57) N(9) 126.2(3) yes
Pd(2) C(57) N(10) 129.2(4) yes
N(9) C(57) N(10) 104.6(5) yes
N(9) C(58) C(59) 105.8(6) yes
N(10) C(59) C(58) 108.1(5) yes
N(10) C(60) C(61) 113.5(5) yes
C(60) C(61) C(62) 120.5(6) yes
C(60) C(61) C(66) 120.5(5) yes
C(62) C(61) C(66) 118.9(6) yes
C(61) C(62) C(63) 121.9(8) yes
C(62) C(63) C(64) 119.8(7) yes
C(63) C(64) C(65) 120.6(8) yes
C(64) C(65) C(66) 119.8(9) yes
C(61) C(66) C(65) 118.8(7) yes
C(2) C(1) H(1) 119.7 no
C(6) C(1) H(1) 119.7 no
C(1) C(2) H(2) 120.6 no
C(3) C(2) H(2) 120.6 no
C(2) C(3) H(3) 119.2 no
C(4) C(3) H(3) 119.1 no
C(3) C(4) H(4) 120.0 no
C(5) C(4) H(4) 120.0 no
C(4) C(5) H(5) 120.3 no
C(6) C(5) H(5) 120.3 no
N(1) C(7) H(6) 109.1 no
N(1) C(7) H(7) 109.1 no
C(6) C(7) H(6) 109.1 no
C(6) C(7) H(7) 109.1 no
H(6) C(7) H(7) 107.9 no
N(1) C(9) H(8) 126.9 no
C(10) C(9) H(8) 126.9 no
N(2) C(10) H(9) 126.4 no
C(9) C(10) H(9) 126.4 no
N(2) C(11) H(10) 109.2 no
N(2) C(11) H(11) 109.2 no
C(12) C(11) H(10) 109.1 no
C(12) C(11) H(11) 109.1 no
H(10) C(11) H(11) 107.9 no
C(11) C(12) H(12) 109.1 no
C(11) C(12) H(13) 109.1 no
C(13) C(12) H(12) 109.1 no
C(13) C(12) H(13) 109.1 no
H(12) C(12) H(13) 107.8 no
N(3) C(13) H(14) 108.9 no
N(3) C(13) H(15) 108.9 no
C(12) C(13) H(14) 108.9 no
C(12) C(13) H(15) 108.9 no
H(14) C(13) H(15) 107.7 no
N(3) C(14) H(16) 109.0 no
N(3) C(14) H(17) 109.0 no
C(15) C(14) H(16) 109.0 no
C(15) C(14) H(17) 109.0 no
H(16) C(14) H(17) 107.8 no
C(15) C(16) H(18) 119.9 no
C(17) C(16) H(18) 119.9 no
C(16) C(17) H(19) 120.6 no
C(18) C(17) H(19) 120.6 no
C(17) C(18) H(20) 118.8 no
C(19) C(18) H(20) 118.8 no
C(18) C(19) H(21) 120.5 no
C(20) C(19) H(21) 120.6 no
C(15) C(20) H(22) 119.6 no
C(19) C(20) H(22) 119.6 no
N(3) C(21) H(23) 108.6 no
N(3) C(21) H(24) 108.6 no
C(22) C(21) H(23) 108.6 no
C(22) C(21) H(24) 108.6 no
H(23) C(21) H(24) 107.5 no
C(21) C(22) H(25) 109.2 no
C(21) C(22) H(26) 109.2 no
C(23) C(22) H(25) 109.2 no
C(23) C(22) H(26) 109.2 no
H(25) C(22) H(26) 107.9 no
N(4) C(23) H(27) 109.9 no
N(4) C(23) H(28) 109.9 no
C(22) C(23) H(27) 109.9 no
C(22) C(23) H(28) 109.9 no
H(27) C(23) H(28) 108.3 no
N(4) C(25) H(29) 126.5 no
C(26) C(25) H(29) 126.5 no
N(5) C(26) H(30) 126.6 no
C(25) C(26) H(30) 126.6 no
N(5) C(27) H(31) 108.5 no
N(5) C(27) H(32) 108.5 no
C(28) C(27) H(31) 108.6 no
C(28) C(27) H(32) 108.6 no
H(31) C(27) H(32) 107.5 no
C(28) C(29) H(33) 119.1 no
C(30) C(29) H(33) 119.1 no
C(29) C(30) H(34) 119.8 no
C(31) C(30) H(34) 119.8 no
C(30) C(31) H(35) 121.2 no
C(32) C(31) H(35) 121.2 no
C(31) C(32) H(36) 118.6 no
C(33) C(32) H(36) 118.5 no
C(28) C(33) H(37) 120.0 no
C(32) C(33) H(37) 120.0 no
C(35) C(34) H(38) 119.8 no
C(39) C(34) H(38) 119.8 no
C(34) C(35) H(39) 119.2 no
C(36) C(35) H(39) 119.2 no
C(35) C(36) H(40) 121.1 no
C(37) C(36) H(40) 121.1 no
C(36) C(37) H(41) 119.1 no
C(38) C(37) H(41) 119.1 no
C(37) C(38) H(42) 121.2 no
C(39) C(38) H(42) 121.2 no
N(6) C(40) H(43) 108.8 no
N(6) C(40) H(44) 108.8 no
C(39) C(40) H(43) 108.8 no
C(39) C(40) H(44) 108.8 no
H(43) C(40) H(44) 107.6 no
N(6) C(42) H(45) 127.4 no
C(43) C(42) H(45) 127.4 no
N(7) C(43) H(46) 126.0 no
C(42) C(43) H(46) 126.0 no
N(7) C(44) H(47) 109.4 no
N(7) C(44) H(48) 109.4 no
C(45) C(44) H(47) 109.4 no
C(45) C(44) H(48) 109.4 no
H(47) C(44) H(48) 108.0 no
C(44) C(45) H(49) 108.5 no
C(44) C(45) H(50) 108.6 no
C(46) C(45) H(49) 108.6 no
C(46) C(45) H(50) 108.6 no
H(49) C(45) H(50) 107.5 no
N(8) C(46) H(51) 108.4 no
N(8) C(46) H(52) 108.4 no
C(45) C(46) H(51) 108.4 no
C(45) C(46) H(52) 108.4 no
H(51) C(46) H(52) 107.5 no
N(8) C(47) H(53) 109.2 no
N(8) C(47) H(54) 109.2 no
C(48) C(47) H(53) 109.2 no
C(48) C(47) H(54) 109.2 no
H(53) C(47) H(54) 107.9 no
C(48) C(49) H(55) 119.7 no
C(50) C(49) H(55) 119.7 no
C(49) C(50) H(56) 120.2 no
C(51) C(50) H(56) 120.2 no
C(50) C(51) H(57) 120.0 no
C(52) C(51) H(57) 120.0 no
C(51) C(52) H(58) 119.8 no
C(53) C(52) H(58) 119.8 no
C(48) C(53) H(59) 119.8 no
C(52) C(53) H(59) 119.8 no
N(8) C(54) H(60) 109.3 no
N(8) C(54) H(61) 109.2 no
C(55) C(54) H(60) 109.2 no
C(55) C(54) H(61) 109.2 no
H(60) C(54) H(61) 107.9 no
C(54) C(55) H(62) 108.5 no
C(54) C(55) H(63) 108.5 no
C(56) C(55) H(62) 108.5 no
C(56) C(55) H(63) 108.5 no
H(62) C(55) H(63) 107.5 no
N(9) C(56) H(64) 109.0 no
N(9) C(56) H(65) 109.0 no
C(55) C(56) H(64) 109.0 no
C(55) C(56) H(65) 109.0 no
H(64) C(56) H(65) 107.8 no
N(9) C(58) H(66) 127.1 no
C(59) C(58) H(66) 127.1 no
N(10) C(59) H(67) 125.9 no
C(58) C(59) H(67) 125.9 no
N(10) C(60) H(68) 108.9 no
N(10) C(60) H(69) 108.9 no
C(61) C(60) H(68) 108.9 no
C(61) C(60) H(69) 108.9 no
H(68) C(60) H(69) 107.7 no
C(61) C(62) H(70) 119.1 no
C(63) C(62) H(70) 119.1 no
C(62) C(63) H(71) 120.1 no
C(64) C(63) H(71) 120.1 no
C(63) C(64) H(72) 119.7 no
C(65) C(64) H(72) 119.7 no
C(64) C(65) H(73) 120.1 no
C(66) C(65) H(73) 120.1 no
C(61) C(66) H(74) 120.6 no
C(65) C(66) H(74) 120.6 no

loop_
_geom_bond_atom_site_label_1
_geom_bond_atom_site_label_2
_geom_bond_distance
_geom_bond_publ_flag
Pd(1) Cl(1) 2.2969(14) yes
Pd(1) Cl(2) 2.2988(16) yes
Pd(1) C(8) 2.033(5) yes
Pd(1) C(24) 2.034(5) yes
Pd(2) Cl(3) 2.2981(16) yes
Pd(2) Cl(4) 2.2993(18) yes
Pd(2) C(41) 2.016(7) yes
Pd(2) C(57) 2.016(6) yes
N(1) C(7) 1.449(7) yes
N(1) C(8) 1.333(8) yes
N(1) C(9) 1.388(7) yes
N(2) C(8) 1.326(6) yes
N(2) C(10) 1.365(8) yes
N(2) C(11) 1.461(8) yes
N(3) C(13) 1.457(8) yes
N(3) C(14) 1.453(6) yes
N(3) C(21) 1.460(9) yes
N(4) C(23) 1.449(6) yes
N(4) C(24) 1.334(8) yes
N(4) C(25) 1.378(7) yes
N(5) C(24) 1.349(6) yes
N(5) C(26) 1.356(9) yes
N(5) C(27) 1.459(8) yes
N(6) C(40) 1.474(8) yes
N(6) C(41) 1.332(9) yes
N(6) C(42) 1.379(9) yes
N(7) C(41) 1.346(7) yes
N(7) C(43) 1.388(10) yes
N(7) C(44) 1.429(9) yes
N(8) C(46) 1.456(9) yes
N(8) C(47) 1.471(8) yes
N(8) C(54) 1.470(9) yes
N(9) C(56) 1.449(7) yes
N(9) C(57) 1.325(8) yes
N(9) C(58) 1.401(8) yes
N(10) C(57) 1.354(6) yes
N(10) C(59) 1.374(9) yes
N(10) C(60) 1.447(8) yes
C(1) C(2) 1.372(11) yes
C(1) C(6) 1.380(8) yes
C(2) C(3) 1.369(15) yes
C(3) C(4) 1.347(13) yes
C(4) C(5) 1.384(10) yes
C(5) C(6) 1.378(10) yes
C(6) C(7) 1.512(9) yes
C(9) C(10) 1.324(9) yes
C(11) C(12) 1.541(8) yes
C(12) C(13) 1.512(10) yes
C(14) C(15) 1.521(8) yes
C(15) C(16) 1.374(9) yes
C(15) C(20) 1.357(10) yes
C(16) C(17) 1.400(10) yes
C(17) C(18) 1.331(14) yes
C(18) C(19) 1.347(11) yes
C(19) C(20) 1.387(11) yes
C(21) C(22) 1.511(7) yes
C(22) C(23) 1.524(7) yes
C(25) C(26) 1.331(10) yes
C(27) C(28) 1.487(9) yes
C(28) C(29) 1.329(10) yes
C(28) C(33) 1.376(12) yes
C(29) C(30) 1.366(12) yes
C(30) C(31) 1.353(17) yes
C(31) C(32) 1.323(11) yes
C(32) C(33) 1.343(11) yes
C(34) C(35) 1.357(19) yes
C(34) C(39) 1.336(15) yes
C(35) C(36) 1.32(2) yes
C(36) C(37) 1.34(2) yes
C(37) C(38) 1.41(2) yes
C(38) C(39) 1.320(19) yes
C(39) C(40) 1.496(11) yes
C(42) C(43) 1.332(11) yes
C(44) C(45) 1.511(9) yes
C(45) C(46) 1.503(10) yes
C(47) C(48) 1.525(9) yes
C(48) C(49) 1.377(7) yes
C(48) C(53) 1.370(8) yes
C(49) C(50) 1.382(9) yes
C(50) C(51) 1.372(9) yes
C(51) C(52) 1.359(9) yes
C(52) C(53) 1.381(10) yes
C(54) C(55) 1.499(10) yes
C(55) C(56) 1.542(9) yes
C(58) C(59) 1.310(9) yes
C(60) C(61) 1.505(8) yes
C(61) C(62) 1.366(8) yes
C(61) C(66) 1.387(11) yes
C(62) C(63) 1.357(10) yes
C(63) C(64) 1.335(15) yes
C(64) C(65) 1.385(13) yes
C(65) C(66) 1.386(11) yes
C(1) H(1) 0.940 no
C(2) H(2) 0.940 no
C(3) H(3) 0.940 no
C(4) H(4) 0.940 no
C(5) H(5) 0.940 no
C(7) H(6) 0.980 no
C(7) H(7) 0.980 no
C(9) H(8) 0.940 no
C(10) H(9) 0.940 no
C(11) H(10) 0.980 no
C(11) H(11) 0.980 no
C(12) H(12) 0.980 no
C(12) H(13) 0.980 no
C(13) H(14) 0.980 no
C(13) H(15) 0.980 no
C(14) H(16) 0.980 no
C(14) H(17) 0.980 no
C(16) H(18) 0.940 no
C(17) H(19) 0.940 no
C(18) H(20) 0.940 no
C(19) H(21) 0.940 no
C(20) H(22) 0.940 no
C(21) H(23) 0.980 no
C(21) H(24) 0.980 no
C(22) H(25) 0.980 no
C(22) H(26) 0.980 no
C(23) H(27) 0.980 no
C(23) H(28) 0.980 no
C(25) H(29) 0.940 no
C(26) H(30) 0.940 no
C(27) H(31) 0.980 no
C(27) H(32) 0.980 no
C(29) H(33) 0.940 no
C(30) H(34) 0.940 no
C(31) H(35) 0.940 no
C(32) H(36) 0.940 no
C(33) H(37) 0.940 no
C(34) H(38) 0.940 no
C(35) H(39) 0.940 no
C(36) H(40) 0.940 no
C(37) H(41) 0.940 no
C(38) H(42) 0.940 no
C(40) H(43) 0.980 no
C(40) H(44) 0.980 no
C(42) H(45) 0.940 no
C(43) H(46) 0.940 no
C(44) H(47) 0.980 no
C(44) H(48) 0.980 no
C(45) H(49) 0.980 no
C(45) H(50) 0.980 no
C(46) H(51) 0.980 no
C(46) H(52) 0.980 no
C(47) H(53) 0.980 no
C(47) H(54) 0.980 no
C(49) H(55) 0.940 no
C(50) H(56) 0.940 no
C(51) H(57) 0.940 no
C(52) H(58) 0.940 no
C(53) H(59) 0.940 no
C(54) H(60) 0.980 no
C(54) H(61) 0.980 no
C(55) H(62) 0.980 no
C(55) H(63) 0.980 no
C(56) H(64) 0.980 no
C(56) H(65) 0.980 no
C(58) H(66) 0.940 no
C(59) H(67) 0.940 no
C(60) H(68) 0.980 no
C(60) H(69) 0.980 no
C(62) H(70) 0.940 no
C(63) H(71) 0.940 no
C(64) H(72) 0.940 no
C(65) H(73) 0.940 no
C(66) H(74) 0.940 no

loop_
_geom_contact_atom_site_label_1
_geom_contact_atom_site_label_2
_geom_contact_distance
_geom_contact_site_symmetry_2
Cl(2) C(10) 3.520(7) 3_666
Cl(2) C(42) 3.360(8) .
Cl(4) C(26) 3.507(6) 1_545
Cl(4) C(58) 3.512(7) 3_756
N(1) C(7) 3.572(7) 3_676
N(2) C(10) 3.575(8) 3_666
N(4) C(42) 3.485(9) .
N(6) C(25) 3.565(9) .
N(9) C(58) 3.422(8) 3_756
N(10) C(60) 3.584(8) 3_766
C(4) C(16) 3.498(12) 3_666
C(7) N(1) 3.572(7) 3_676
C(7) C(9) 3.542(8) 3_676
C(9) C(7) 3.542(8) 3_676
C(10) Cl(2) 3.520(7) 3_666
C(10) N(2) 3.575(8) 3_666
C(10) C(10) 3.549(8) 3_666
C(16) C(4) 3.498(12) 3_666
C(18) C(46) 3.598(9) .
C(21) C(50) 3.598(11) 1_565
C(21) C(51) 3.591(11) 1_565
C(25) N(6) 3.565(9) .
C(26) Cl(4) 3.507(6) 1_565
C(26) C(44) 3.554(10) 1_565
C(27) C(43) 3.436(10) 1_565
C(31) C(49) 3.530(13) 4_555
C(32) C(38) 3.590(19) .
C(38) C(32) 3.590(19) .
C(42) Cl(2) 3.360(8) .
C(42) N(4) 3.485(9) .
C(43) C(27) 3.436(10) 1_545
C(44) C(26) 3.554(10) 1_545
C(46) C(18) 3.598(9) .
C(49) C(31) 3.530(13) 4_554
C(50) C(21) 3.598(11) 1_545
C(51) C(21) 3.591(11) 1_545
C(53) C(63) 3.484(13) 3_756
C(56) C(59) 3.580(9) 3_756
C(58) Cl(4) 3.512(7) 3_756
C(58) N(9) 3.422(8) 3_756
C(58) C(58) 3.509(10) 3_756
C(59) C(56) 3.580(9) 3_756
C(60) N(10) 3.584(8) 3_766
C(63) C(53) 3.484(13) 3_756
Cl(1) H(5) 3.289 3_676
Cl(1) H(8) 2.835 3_676
Cl(1) H(19) 2.973 1_565
Cl(1) H(46) 3.105 1_565
Cl(2) H(9) 2.793 3_666
Cl(2) H(45) 2.599 .
Cl(3) H(29) 2.897 .
Cl(3) H(58) 2.946 1_565
Cl(3) H(59) 3.555 1_565
Cl(3) H(67) 2.857 3_766
Cl(3) H(69) 3.272 3_766
Cl(3) H(70) 3.162 3_766
Cl(4) H(30) 2.639 1_545
Cl(4) H(66) 2.794 3_756
Cl(4) H(67) 3.596 3_756
N(1) H(6) 2.758 3_676
N(1) H(10) 3.534 3_666
N(2) H(6) 3.336 3_676
N(2) H(9) 3.529 3_666
N(4) H(45) 3.414 .
N(4) H(47) 3.546 1_565
N(5) H(43) 3.382 .
N(5) H(47) 3.293 1_565
N(6) H(29) 3.496 .
N(6) H(32) 3.317 1_545
N(7) H(32) 2.946 1_545
N(9) H(66) 3.465 3_756
N(9) H(69) 3.500 3_766
N(10) H(65) 3.344 3_756
N(10) H(69) 2.795 3_766
C(1) H(9) 3.440 3_666
C(1) H(10) 3.017 3_666
C(2) H(10) 3.229 3_666
C(2) H(12) 3.052 3_666
C(2) H(21) 3.506 4_555
C(2) H(55) 3.260 4_555
C(2) H(56) 3.206 4_555
C(3) H(10) 3.512 3_666
C(3) H(12) 3.025 3_666
C(3) H(17) 2.940 3_666
C(3) H(21) 3.477 4_555
C(3) H(23) 3.524 4_565
C(3) H(55) 3.581 4_555
C(3) H(56) 2.945 4_555
C(4) H(16) 3.300 4_565
C(4) H(17) 3.117 3_666
C(4) H(18) 3.309 3_666
C(4) H(22) 3.244 4_565
C(4) H(56) 3.536 4_555
C(5) H(10) 3.507 3_666
C(5) H(13) 3.387 3_676
C(5) H(18) 3.468 3_666
C(6) H(10) 3.194 3_666
C(7) H(6) 3.291 3_676
C(8) H(6) 3.123 3_676
C(8) H(9) 3.589 3_666
C(9) H(6) 2.852 3_676
C(9) H(7) 3.413 3_676
C(9) H(10) 3.098 3_666
C(10) H(6) 3.223 3_676
C(10) H(10) 3.595 3_666
C(12) H(5) 3.452 3_676
C(12) H(21) 3.467 2_655
C(13) H(5) 3.421 3_676
C(14) H(4) 3.454 4_564
C(15) H(4) 3.259 3_666
C(16) H(4) 3.050 3_666
C(16) H(49) 3.468 .
C(17) H(4) 3.548 3_666
C(17) H(25) 3.227 1_545
C(17) H(49) 3.103 .
C(17) H(51) 3.406 .
C(18) H(3) 3.230 4_554
C(18) H(23) 3.326 1_545
C(18) H(49) 3.387 .
C(18) H(51) 2.928 .
C(18) H(52) 3.531 .
C(19) H(3) 3.302 4_554
C(19) H(12) 3.296 2_645
C(20) H(14) 3.135 2_645
C(21) H(20) 3.428 1_565
C(21) H(56) 3.525 1_565
C(21) H(57) 3.527 1_565
C(22) H(19) 3.177 1_565
C(22) H(20) 3.361 1_565
C(23) H(49) 3.599 .
C(24) H(45) 3.568 .
C(24) H(47) 3.554 1_565
C(25) H(43) 3.108 .
C(25) H(47) 3.325 1_565
C(25) H(48) 3.552 1_565
C(26) H(43) 2.857 .
C(26) H(47) 3.170 1_565
C(26) H(48) 3.250 1_565
C(27) H(46) 3.473 1_565
C(28) H(42) 3.503 .
C(30) H(42) 3.515 .
C(30) H(71) 3.342 2_756
C(30) H(72) 3.428 2_756
C(31) H(41) 3.364 .
C(31) H(42) 3.065 .
C(31) H(55) 3.551 4_555
C(31) H(71) 3.228 2_756
C(31) H(72) 3.370 2_756
C(32) H(41) 3.566 .
C(32) H(42) 2.774 .
C(32) H(55) 3.321 4_555
C(33) H(42) 2.987 .
C(34) H(33) 3.053 1_545
C(35) H(33) 3.015 1_545
C(35) H(34) 3.363 1_545
C(36) H(33) 3.525 1_545
C(36) H(34) 3.386 1_545
C(37) H(72) 3.535 2_756
C(41) H(32) 3.331 1_545
C(42) H(32) 3.018 1_545
C(43) H(27) 3.502 .
C(43) H(28) 3.289 .
C(43) H(31) 3.328 1_545
C(43) H(32) 2.763 1_545
C(44) H(30) 3.592 1_545
C(45) H(28) 3.342 .
C(45) H(57) 3.236 1_565
C(45) H(58) 3.093 1_565
C(46) H(20) 3.398 .
C(46) H(57) 3.254 1_565
C(47) H(35) 3.388 4_554
C(47) H(41) 3.278 4_554
C(48) H(26) 3.580 1_545
C(48) H(35) 3.032 4_554
C(48) H(71) 3.486 3_756
C(49) H(2) 3.479 4_554
C(49) H(20) 3.353 .
C(49) H(26) 3.474 1_545
C(49) H(35) 2.937 4_554
C(49) H(36) 3.045 4_554
C(50) H(3) 3.494 4_554
C(50) H(23) 3.405 1_545
C(50) H(24) 3.064 1_545
C(50) H(26) 3.248 1_545
C(50) H(35) 3.433 4_554
C(50) H(36) 3.516 4_554
C(51) H(24) 2.883 1_545
C(51) H(26) 3.110 1_545
C(51) H(28) 3.423 1_545
C(51) H(49) 3.551 1_545
C(51) H(50) 3.475 1_545
C(51) H(52) 3.230 1_545
C(52) H(26) 3.186 1_545
C(52) H(28) 3.355 1_545
C(52) H(29) 3.284 1_545
C(52) H(50) 3.099 1_545
C(52) H(60) 3.480 1_545
C(52) H(71) 3.434 3_756
C(53) H(26) 3.407 1_545
C(53) H(29) 3.446 1_545
C(53) H(71) 3.106 3_756
C(54) H(58) 3.453 1_565
C(54) H(70) 3.492 3_766
C(55) H(70) 3.553 3_766
C(56) H(67) 3.470 3_756
C(57) H(66) 3.465 3_756
C(57) H(69) 3.179 3_766
C(58) H(65) 3.541 3_756
C(58) H(69) 3.416 3_766
C(59) H(65) 2.988 3_756
C(59) H(68) 3.340 3_766
C(59) H(69) 2.995 3_766
C(60) H(69) 3.160 3_766
C(61) H(65) 3.107 3_756
C(62) H(59) 3.309 3_756
C(62) H(62) 3.479 3_766
C(62) H(65) 3.484 3_756
C(63) H(34) 3.354 2_746
C(63) H(35) 3.248 2_746
C(63) H(53) 3.334 3_756
C(63) H(59) 3.277 3_756
C(64) H(34) 3.455 2_746
C(64) H(35) 3.388 2_746
C(64) H(53) 3.186 3_756
C(64) H(63) 3.230 3_756
C(65) H(63) 3.117 3_756
C(65) H(65) 3.331 3_756
C(66) H(65) 2.997 3_756
C(66) H(66) 3.365 3_756
H(1) H(9) 2.985 3_666
H(1) H(10) 3.305 3_666
H(2) C(49) 3.479 4_555
H(2) H(12) 3.121 3_666
H(2) H(21) 2.984 4_555
H(2) H(55) 2.687 4_555
H(2) H(56) 3.302 4_555
H(3) C(18) 3.230 4_555
H(3) C(19) 3.302 4_555
H(3) C(50) 3.494 4_555
H(3) H(12) 3.043 3_666
H(3) H(16) 3.589 4_565
H(3) H(17) 2.719 3_666
H(3) H(20) 2.750 4_555
H(3) H(21) 2.896 4_555
H(3) H(23) 2.805 4_565
H(3) H(55) 3.307 4_555
H(3) H(56) 2.882 4_555
H(4) C(14) 3.454 4_565
H(4) C(15) 3.259 3_666
H(4) C(16) 3.050 3_666
H(4) C(17) 3.548 3_666
H(4) H(16) 2.486 4_565
H(4) H(17) 3.036 3_666
H(4) H(18) 3.112 3_666
H(4) H(22) 2.846 4_565
H(4) H(23) 3.450 4_565
H(5) Cl(1) 3.289 3_676
H(5) C(12) 3.452 3_676
H(5) C(13) 3.421 3_676
H(5) H(13) 2.696 3_676
H(5) H(14) 3.268 3_676
H(5) H(15) 3.020 3_676
H(5) H(18) 3.407 3_666
H(5) H(22) 3.585 4_565
H(6) N(1) 2.758 3_676
H(6) N(2) 3.336 3_676
H(6) C(7) 3.291 3_676
H(6) C(8) 3.123 3_676
H(6) C(9) 2.852 3_676
H(6) C(10) 3.223 3_676
H(6) H(6) 2.921 3_676
H(6) H(7) 3.588 3_676
H(6) H(8) 3.179 3_676
H(6) H(13) 3.319 3_676
H(7) C(9) 3.413 3_676
H(7) H(6) 3.588 3_676
H(7) H(8) 3.317 3_676
H(8) Cl(1) 2.835 3_676
H(8) H(6) 3.179 3_676
H(8) H(7) 3.317 3_676
H(8) H(10) 3.002 3_666
H(8) H(11) 3.447 3_666
H(9) Cl(2) 2.793 3_666
H(9) N(2) 3.529 3_666
H(9) C(1) 3.440 3_666
H(9) C(8) 3.589 3_666
H(9) H(1) 2.985 3_666
H(10) N(1) 3.534 3_666
H(10) C(1) 3.017 3_666
H(10) C(2) 3.229 3_666
H(10) C(3) 3.512 3_666
H(10) C(5) 3.507 3_666
H(10) C(6) 3.194 3_666
H(10) C(9) 3.098 3_666
H(10) C(10) 3.595 3_666
H(10) H(1) 3.305 3_666
H(10) H(8) 3.002 3_666
H(11) H(8) 3.447 3_666
H(12) C(2) 3.052 3_666
H(12) C(3) 3.025 3_666
H(12) C(19) 3.296 2_655
H(12) H(2) 3.121 3_666
H(12) H(3) 3.043 3_666
H(12) H(21) 2.746 2_655
H(12) H(22) 3.528 2_655
H(13) C(5) 3.387 3_676
H(13) H(5) 2.696 3_676
H(13) H(6) 3.319 3_676
H(13) H(21) 3.382 2_655
H(13) H(22) 3.374 2_655
H(14) C(20) 3.135 2_655
H(14) H(5) 3.268 3_676
H(14) H(22) 2.796 2_655
H(15) H(5) 3.020 3_676
H(15) H(19) 3.092 1_565
H(16) C(4) 3.300 4_564
H(16) H(3) 3.589 4_564
H(16) H(4) 2.486 4_564
H(17) C(3) 2.940 3_666
H(17) C(4) 3.117 3_666
H(17) H(3) 2.719 3_666
H(17) H(4) 3.036 3_666
H(17) H(21) 3.483 2_655
H(18) C(4) 3.309 3_666
H(18) C(5) 3.468 3_666
H(18) H(4) 3.112 3_666
H(18) H(5) 3.407 3_666
H(19) Cl(1) 2.973 1_545
H(19) C(22) 3.177 1_545
H(19) H(15) 3.092 1_545
H(19) H(23) 3.396 1_545
H(19) H(25) 2.421 1_545
H(19) H(26) 3.164 1_545
H(19) H(46) 3.507 .
H(19) H(47) 3.073 .
H(19) H(49) 3.190 .
H(19) H(51) 3.431 .
H(20) C(21) 3.428 1_545
H(20) C(22) 3.361 1_545
H(20) C(46) 3.398 .
H(20) C(49) 3.353 .
H(20) H(3) 2.750 4_554
H(20) H(23) 2.676 1_545
H(20) H(25) 3.217 1_545
H(20) H(26) 2.947 1_545
H(20) H(51) 2.560 .
H(20) H(52) 3.469 .
H(20) H(55) 3.122 .
H(21) C(2) 3.506 4_554
H(21) C(3) 3.477 4_554
H(21) C(12) 3.467 2_645
H(21) H(2) 2.984 4_554
H(21) H(3) 2.896 4_554
H(21) H(12) 2.746 2_645
H(21) H(13) 3.382 2_645
H(21) H(17) 3.483 2_645
H(22) C(4) 3.244 4_564
H(22) H(4) 2.846 4_564
H(22) H(5) 3.585 4_564
H(22) H(12) 3.528 2_645
H(22) H(13) 3.374 2_645
H(22) H(14) 2.796 2_645
H(23) C(3) 3.524 4_564
H(23) C(18) 3.326 1_565
H(23) C(50) 3.405 1_565
H(23) H(3) 2.805 4_564
H(23) H(4) 3.450 4_564
H(23) H(19) 3.396 1_565
H(23) H(20) 2.676 1_565
H(23) H(56) 3.208 1_565
H(24) C(50) 3.064 1_565
H(24) C(51) 2.883 1_565
H(24) H(56) 2.965 1_565
H(24) H(57) 2.655 1_565
H(25) C(17) 3.227 1_565
H(25) H(19) 2.421 1_565
H(25) H(20) 3.217 1_565
H(25) H(47) 3.369 1_565
H(26) C(48) 3.580 1_565
H(26) C(49) 3.474 1_565
H(26) C(50) 3.248 1_565
H(26) C(51) 3.110 1_565
H(26) C(52) 3.186 1_565
H(26) C(53) 3.407 1_565
H(26) H(19) 3.164 1_565
H(26) H(20) 2.947 1_565
H(26) H(47) 3.210 1_565
H(26) H(51) 3.249 1_565
H(26) H(57) 3.492 1_565
H(26) H(58) 3.599 1_565
H(27) C(43) 3.502 .
H(27) H(46) 3.278 .
H(28) C(43) 3.289 .
H(28) C(45) 3.342 .
H(28) C(51) 3.423 1_565
H(28) C(52) 3.355 1_565
H(28) H(46) 3.347 .
H(28) H(49) 2.673 .
H(28) H(50) 3.147 .
H(28) H(57) 3.285 1_565
H(28) H(58) 3.156 1_565
H(29) Cl(3) 2.897 .
H(29) N(6) 3.496 .
H(29) C(52) 3.284 1_565
H(29) C(53) 3.446 1_565
H(29) H(43) 3.341 .
H(29) H(58) 2.923 1_565
H(29) H(59) 3.202 1_565
H(30) Cl(4) 2.639 1_565
H(30) C(44) 3.592 1_565
H(30) H(43) 2.893 .
H(30) H(47) 3.462 1_565
H(30) H(48) 3.121 1_565
H(31) C(43) 3.328 1_565
H(31) H(46) 3.140 1_565
H(32) N(6) 3.317 1_565
H(32) N(7) 2.946 1_565
H(32) C(41) 3.331 1_565
H(32) C(42) 3.018 1_565
H(32) C(43) 2.763 1_565
H(32) H(45) 3.448 1_565
H(32) H(46) 3.034 1_565
H(32) H(47) 3.577 1_565
H(33) C(34) 3.053 1_565
H(33) C(35) 3.015 1_565
H(33) C(36) 3.525 1_565
H(33) H(38) 3.198 1_565
H(33) H(39) 3.156 1_565
H(34) C(35) 3.363 1_565
H(34) C(36) 3.386 1_565
H(34) C(63) 3.354 2_756
H(34) C(64) 3.455 2_756
H(34) H(39) 3.176 1_565
H(34) H(40) 3.241 1_565
H(34) H(71) 2.790 2_756
H(34) H(72) 2.966 2_756
H(35) C(47) 3.388 4_555
H(35) C(48) 3.032 4_555
H(35) C(49) 2.937 4_555
H(35) C(50) 3.433 4_555
H(35) C(63) 3.248 2_756
H(35) C(64) 3.388 2_756
H(35) H(41) 3.063 .
H(35) H(42) 3.447 .
H(35) H(53) 3.105 4_555
H(35) H(54) 3.388 4_555
H(35) H(55) 3.093 4_555
H(35) H(71) 2.568 2_756
H(35) H(72) 2.866 2_756
H(36) C(49) 3.045 4_555
H(36) C(50) 3.516 4_555
H(36) H(41) 3.427 .
H(36) H(42) 3.006 .
H(36) H(55) 2.580 4_555
H(36) H(56) 3.444 4_555
H(37) H(42) 3.308 .
H(38) H(33) 3.198 1_545
H(39) H(33) 3.156 1_545
H(39) H(34) 3.176 1_545
H(40) H(34) 3.241 1_545
H(40) H(61) 3.405 4_555
H(40) H(63) 3.370 4_555
H(41) C(31) 3.364 .
H(41) C(32) 3.566 .
H(41) C(47) 3.278 4_555
H(41) H(35) 3.063 .
H(41) H(36) 3.427 .
H(41) H(53) 2.867 4_555
H(41) H(54) 2.775 4_555
H(41) H(72) 3.223 2_756
H(42) C(28) 3.503 .
H(42) C(30) 3.515 .
H(42) C(31) 3.065 .
H(42) C(32) 2.774 .
H(42) C(33) 2.987 .
H(42) H(35) 3.447 .
H(42) H(36) 3.006 .
H(42) H(37) 3.308 .
H(43) N(5) 3.382 .
H(43) C(25) 3.108 .
H(43) C(26) 2.857 .
H(43) H(29) 3.341 .
H(43) H(30) 2.893 .
H(45) Cl(2) 2.599 .
H(45) N(4) 3.414 .
H(45) C(24) 3.568 .
H(45) H(32) 3.448 1_545
H(46) Cl(1) 3.105 1_545
H(46) C(27) 3.473 1_545
H(46) H(19) 3.507 .
H(46) H(27) 3.278 .
H(46) H(28) 3.347 .
H(46) H(31) 3.140 1_545
H(46) H(32) 3.034 1_545
H(47) N(4) 3.546 1_545
H(47) N(5) 3.293 1_545
H(47) C(24) 3.554 1_545
H(47) C(25) 3.325 1_545
H(47) C(26) 3.170 1_545
H(47) H(19) 3.073 .
H(47) H(25) 3.369 1_545
H(47) H(26) 3.210 1_545
H(47) H(30) 3.462 1_545
H(47) H(32) 3.577 1_545
H(48) C(25) 3.552 1_545
H(48) C(26) 3.250 1_545
H(48) H(30) 3.121 1_545
H(49) C(16) 3.468 .
H(49) C(17) 3.103 .
H(49) C(18) 3.387 .
H(49) C(23) 3.599 .
H(49) C(51) 3.551 1_565
H(49) H(19) 3.190 .
H(49) H(28) 2.673 .
H(49) H(57) 2.864 1_565
H(49) H(58) 3.183 1_565
H(50) C(51) 3.475 1_565
H(50) C(52) 3.099 1_565
H(50) H(28) 3.147 .
H(50) H(57) 3.072 1_565
H(50) H(58) 2.289 1_565
H(51) C(17) 3.406 .
H(51) C(18) 2.928 .
H(51) H(19) 3.431 .
H(51) H(20) 2.560 .
H(51) H(26) 3.249 1_545
H(52) C(18) 3.531 .
H(52) C(51) 3.230 1_565
H(52) H(20) 3.469 .
H(52) H(57) 2.484 1_565
H(52) H(58) 3.256 1_565
H(53) C(63) 3.334 3_756
H(53) C(64) 3.186 3_756
H(53) H(35) 3.105 4_554
H(53) H(41) 2.867 4_554
H(53) H(71) 3.327 3_756
H(53) H(72) 3.109 3_756
H(54) H(35) 3.388 4_554
H(54) H(41) 2.775 4_554
H(55) C(2) 3.260 4_554
H(55) C(3) 3.581 4_554
H(55) C(31) 3.551 4_554
H(55) C(32) 3.321 4_554
H(55) H(2) 2.687 4_554
H(55) H(3) 3.307 4_554
H(55) H(20) 3.122 .
H(55) H(35) 3.093 4_554
H(55) H(36) 2.580 4_554
H(56) C(2) 3.206 4_554
H(56) C(3) 2.945 4_554
H(56) C(4) 3.536 4_554
H(56) C(21) 3.525 1_545
H(56) H(2) 3.302 4_554
H(56) H(3) 2.882 4_554
H(56) H(23) 3.208 1_545
H(56) H(24) 2.965 1_545
H(56) H(36) 3.444 4_554
H(57) C(21) 3.527 1_545
H(57) C(45) 3.236 1_545
H(57) C(46) 3.254 1_545
H(57) H(24) 2.655 1_545
H(57) H(26) 3.492 1_545
H(57) H(28) 3.285 1_545
H(57) H(49) 2.864 1_545
H(57) H(50) 3.072 1_545
H(57) H(52) 2.484 1_545
H(58) Cl(3) 2.946 1_545
H(58) C(45) 3.093 1_545
H(58) C(54) 3.453 1_545
H(58) H(26) 3.599 1_545
H(58) H(28) 3.156 1_545
H(58) H(29) 2.923 1_545
H(58) H(49) 3.183 1_545
H(58) H(50) 2.289 1_545
H(58) H(52) 3.256 1_545
H(58) H(60) 2.723 1_545
H(58) H(61) 3.339 1_545
H(58) H(70) 3.396 3_756
H(59) Cl(3) 3.555 1_545
H(59) C(62) 3.309 3_756
H(59) C(63) 3.277 3_756
H(59) H(29) 3.202 1_545
H(59) H(70) 3.207 3_756
H(59) H(71) 3.152 3_756
H(60) C(52) 3.480 1_565
H(60) H(58) 2.723 1_565
H(60) H(70) 3.059 3_766
H(61) H(40) 3.405 4_554
H(61) H(58) 3.339 1_565
H(61) H(70) 3.355 3_766
H(62) C(62) 3.479 3_766
H(62) H(69) 3.482 3_766
H(62) H(70) 2.799 3_766
H(63) C(64) 3.230 3_756
H(63) C(65) 3.117 3_756
H(63) H(40) 3.370 4_554
H(63) H(72) 3.401 3_756
H(63) H(73) 3.180 3_756
H(64) H(67) 3.297 3_756
H(65) N(10) 3.344 3_756
H(65) C(58) 3.541 3_756
H(65) C(59) 2.988 3_756
H(65) C(61) 3.107 3_756
H(65) C(62) 3.484 3_756
H(65) C(65) 3.331 3_756
H(65) C(66) 2.997 3_756
H(65) H(67) 2.906 3_756
H(65) H(74) 3.251 3_756
H(66) Cl(4) 2.794 3_756
H(66) N(9) 3.465 3_756
H(66) C(57) 3.465 3_756
H(66) C(66) 3.365 3_756
H(66) H(74) 2.857 3_756
H(67) Cl(3) 2.857 3_766
H(67) Cl(4) 3.596 3_756
H(67) C(56) 3.470 3_756
H(67) H(64) 3.297 3_756
H(67) H(65) 2.906 3_756
H(67) H(68) 3.242 3_766
H(67) H(69) 3.320 3_766
H(68) C(59) 3.340 3_766
H(68) H(67) 3.242 3_766
H(68) H(69) 3.305 3_766
H(69) Cl(3) 3.272 3_766
H(69) N(9) 3.500 3_766
H(69) N(10) 2.795 3_766
H(69) C(57) 3.179 3_766
H(69) C(58) 3.416 3_766
H(69) C(59) 2.995 3_766
H(69) C(60) 3.160 3_766
H(69) H(62) 3.482 3_766
H(69) H(67) 3.320 3_766
H(69) H(68) 3.305 3_766
H(69) H(69) 2.791 3_766
H(70) Cl(3) 3.162 3_766
H(70) C(54) 3.492 3_766
H(70) C(55) 3.553 3_766
H(70) H(58) 3.396 3_756
H(70) H(59) 3.207 3_756
H(70) H(60) 3.059 3_766
H(70) H(61) 3.355 3_766
H(70) H(62) 2.799 3_766
H(71) C(30) 3.342 2_746
H(71) C(31) 3.228 2_746
H(71) C(48) 3.486 3_756
H(71) C(52) 3.434 3_756
H(71) C(53) 3.106 3_756
H(71) H(34) 2.790 2_746
H(71) H(35) 2.568 2_746
H(71) H(53) 3.327 3_756
H(71) H(59) 3.152 3_756
H(72) C(30) 3.428 2_746
H(72) C(31) 3.370 2_746
H(72) C(37) 3.535 2_746
H(72) H(34) 2.966 2_746
H(72) H(35) 2.866 2_746
H(72) H(41) 3.223 2_746
H(72) H(53) 3.109 3_756
H(72) H(63) 3.401 3_756
H(73) H(63) 3.180 3_756
H(74) H(65) 3.251 3_756
H(74) H(66) 2.857 3_756

loop_
_geom_torsion_atom_site_label_1
_geom_torsion_atom_site_label_2
_geom_torsion_atom_site_label_3
_geom_torsion_atom_site_label_4
_geom_torsion
Cl(1) Pd(1) C(8) N(1) -76.2(4)
Cl(1) Pd(1) C(8) N(2) 107.5(4)
Cl(1) Pd(1) C(24) N(4) -109.6(4)
Cl(1) Pd(1) C(24) N(5) 74.5(5)
Cl(2) Pd(1) C(8) N(1) 102.3(4)
Cl(2) Pd(1) C(8) N(2) -74.1(4)
Cl(2) Pd(1) C(24) N(4) 71.9(4)
Cl(2) Pd(1) C(24) N(5) -104.0(5)
C(8) Pd(1) C(24) N(4) 24(2)
C(8) Pd(1) C(24) N(5) -152(2)
C(24) Pd(1) C(8) N(1) 150(2)
C(24) Pd(1) C(8) N(2) -26(2)
Cl(3) Pd(2) C(41) N(6) -74.4(6)
Cl(3) Pd(2) C(41) N(7) 104.0(5)
Cl(3) Pd(2) C(57) N(9) -104.6(5)
Cl(3) Pd(2) C(57) N(10) 75.5(5)
Cl(4) Pd(2) C(41) N(6) 104.1(6)
Cl(4) Pd(2) C(41) N(7) -77.5(5)
Cl(4) Pd(2) C(57) N(9) 76.9(5)
Cl(4) Pd(2) C(57) N(10) -103.0(5)
C(41) Pd(2) C(57) N(9) -6(5)
C(41) Pd(2) C(57) N(10) 174(4)
C(57) Pd(2) C(41) N(6) -173(4)
C(57) Pd(2) C(41) N(7) 6(5)
C(7) N(1) C(8) Pd(1) 2.8(8)
C(7) N(1) C(8) N(2) 179.7(4)
C(8) N(1) C(7) C(6) -110.8(7)
C(7) N(1) C(9) C(10) -178.7(5)
C(9) N(1) C(7) C(6) 67.2(7)
C(8) N(1) C(9) C(10) -0.5(6)
C(9) N(1) C(8) Pd(1) -175.4(4)
C(9) N(1) C(8) N(2) 1.5(6)
C(8) N(2) C(10) C(9) 1.7(6)
C(10) N(2) C(8) Pd(1) 175.1(4)
C(10) N(2) C(8) N(1) -1.9(6)
C(8) N(2) C(11) C(12) -96.3(6)
C(11) N(2) C(8) Pd(1) -5.4(7)
C(11) N(2) C(8) N(1) 177.6(4)
C(10) N(2) C(11) C(12) 83.1(6)
C(11) N(2) C(10) C(9) -177.9(5)
C(13) N(3) C(14) C(15) -167.2(5)
C(14) N(3) C(13) C(12) 68.8(6)
C(13) N(3) C(21) C(22) 70.5(5)
C(21) N(3) C(13) C(12) -169.8(4)
C(14) N(3) C(21) C(22) -166.2(4)
C(21) N(3) C(14) C(15) 69.9(6)
C(23) N(4) C(24) Pd(1) 12.9(7)
C(23) N(4) C(24) N(5) -170.4(4)
C(24) N(4) C(23) C(22) 78.3(7)
C(23) N(4) C(25) C(26) 170.5(5)
C(25) N(4) C(23) C(22) -90.8(7)
C(24) N(4) C(25) C(26) 0.2(6)
C(25) N(4) C(24) Pd(1) -176.6(4)
C(25) N(4) C(24) N(5) 0.2(4)
C(24) N(5) C(26) C(25) 0.6(7)
C(26) N(5) C(24) Pd(1) 176.0(4)
C(26) N(5) C(24) N(4) -0.5(6)
C(24) N(5) C(27) C(28) 102.6(7)
C(27) N(5) C(24) Pd(1) -5.9(8)
C(27) N(5) C(24) N(4) 177.6(5)
C(26) N(5) C(27) C(28) -79.5(8)
C(27) N(5) C(26) C(25) -177.5(5)
C(40) N(6) C(41) Pd(2) -1.3(10)
C(40) N(6) C(41) N(7) 180.0(5)
C(41) N(6) C(40) C(39) -103.5(9)
C(40) N(6) C(42) C(43) 179.1(6)
C(42) N(6) C(40) C(39) 77.9(9)
C(41) N(6) C(42) C(43) 0.4(8)
C(42) N(6) C(41) Pd(2) 177.4(5)
C(42) N(6) C(41) N(7) -1.3(7)
C(41) N(7) C(43) C(42) -1.6(8)
C(43) N(7) C(41) Pd(2) -177.0(5)
C(43) N(7) C(41) N(6) 1.7(7)
C(41) N(7) C(44) C(45) -84.8(7)
C(44) N(7) C(41) Pd(2) -6.2(8)
C(44) N(7) C(41) N(6) 172.6(5)
C(43) N(7) C(44) C(45) 84.5(8)
C(44) N(7) C(43) C(42) -172.1(6)
C(46) N(8) C(47) C(48) -73.6(6)
C(47) N(8) C(46) C(45) 172.0(5)
C(46) N(8) C(54) C(55) 169.6(6)
C(54) N(8) C(46) C(45) -69.0(7)
C(47) N(8) C(54) C(55) -72.0(6)
C(54) N(8) C(47) C(48) 165.5(4)
C(56) N(9) C(57) Pd(2) 4.3(8)
C(56) N(9) C(57) N(10) -175.8(5)
C(57) N(9) C(56) C(55) 95.8(7)
C(56) N(9) C(58) C(59) 176.5(5)
C(58) N(9) C(56) C(55) -79.4(7)
C(57) N(9) C(58) C(59) 0.8(7)
C(58) N(9) C(57) Pd(2) 179.9(3)
C(58) N(9) C(57) N(10) -0.1(4)
C(57) N(10) C(59) C(58) 1.0(7)
C(59) N(10) C(57) Pd(2) 179.4(4)
C(59) N(10) C(57) N(9) -0.5(6)
C(57) N(10) C(60) C(61) 106.0(6)
C(60) N(10) C(57) Pd(2) -2.0(8)
C(60) N(10) C(57) N(9) 178.1(5)
C(59) N(10) C(60) C(61) -75.5(8)
C(60) N(10) C(59) C(58) -177.6(6)
C(2) C(1) C(6) C(5) -2.4(9)
C(2) C(1) C(6) C(7) 177.1(6)
C(6) C(1) C(2) C(3) 3.3(11)
C(1) C(2) C(3) C(4) -1.9(13)
C(2) C(3) C(4) C(5) -0.3(10)
C(3) C(4) C(5) C(6) 1.2(11)
C(4) C(5) C(6) C(1) 0.1(7)
C(4) C(5) C(6) C(7) -179.4(6)
C(1) C(6) C(7) N(1) 66.2(7)
C(5) C(6) C(7) N(1) -114.3(6)
N(1) C(9) C(10) N(2) -0.7(6)
N(2) C(11) C(12) C(13) 109.5(6)
C(11) C(12) C(13) N(3) 59.0(6)
N(3) C(14) C(15) C(16) 56.6(7)
N(3) C(14) C(15) C(20) -125.0(6)
C(14) C(15) C(16) C(17) 178.0(6)
C(14) C(15) C(20) C(19) -176.3(6)
C(16) C(15) C(20) C(19) 2.1(10)
C(20) C(15) C(16) C(17) -0.5(9)
C(15) C(16) C(17) C(18) -0.6(10)
C(16) C(17) C(18) C(19) -0.0(11)
C(17) C(18) C(19) C(20) 1.6(11)
C(18) C(19) C(20) C(15) -2.7(11)
N(3) C(21) C(22) C(23) 61.8(7)
C(21) C(22) C(23) N(4) -174.1(5)
N(4) C(25) C(26) N(5) -0.4(7)
N(5) C(27) C(28) C(29) 112.7(8)
N(5) C(27) C(28) C(33) -70.4(9)
C(27) C(28) C(29) C(30) 175.7(9)
C(27) C(28) C(33) C(32) -174.6(8)
C(29) C(28) C(33) C(32) 2.4(13)
C(33) C(28) C(29) C(30) -1.3(15)
C(28) C(29) C(30) C(31) 0.0(18)
C(29) C(30) C(31) C(32) 0.1(15)
C(30) C(31) C(32) C(33) 1.1(17)
C(31) C(32) C(33) C(28) -2.5(16)
C(35) C(34) C(39) C(38) -3.2(18)
C(35) C(34) C(39) C(40) 176.2(10)
C(39) C(34) C(35) C(36) 2(2)
C(34) C(35) C(36) C(37) 1(2)
C(35) C(36) C(37) C(38) -2(2)
C(36) C(37) C(38) C(39) 0(2)
C(37) C(38) C(39) C(34) 2(2)
C(37) C(38) C(39) C(40) -177.2(12)
C(34) C(39) C(40) N(6) 78.3(11)
C(38) C(39) C(40) N(6) -102.2(11)
N(6) C(42) C(43) N(7) 0.7(9)
N(7) C(44) C(45) C(46) 171.3(5)
C(44) C(45) C(46) N(8) -63.5(8)
N(8) C(47) C(48) C(49) 121.3(6)
N(8) C(47) C(48) C(53) -62.4(8)
C(47) C(48) C(49) C(50) 173.9(7)
C(47) C(48) C(53) C(52) -173.2(7)
C(49) C(48) C(53) C(52) 3.2(12)
C(53) C(48) C(49) C(50) -2.5(11)
C(48) C(49) C(50) C(51) 0.3(9)
C(49) C(50) C(51) C(52) 1.2(13)
C(50) C(51) C(52) C(53) -0.5(11)
C(51) C(52) C(53) C(48) -1.8(13)
N(8) C(54) C(55) C(56) -57.8(8)
C(54) C(55) C(56) N(9) -109.1(6)
N(9) C(58) C(59) N(10) -1.1(7)
N(10) C(60) C(61) C(62) 119.9(7)
N(10) C(60) C(61) C(66) -61.3(9)
C(60) C(61) C(62) C(63) 177.0(8)
C(60) C(61) C(66) C(65) -177.1(8)
C(62) C(61) C(66) C(65) 1.7(12)
C(66) C(61) C(62) C(63) -1.9(12)
C(61) C(62) C(63) C(64) -0.5(13)
C(62) C(63) C(64) C(65) 3.0(17)
C(63) C(64) C(65) C(66) -3.0(17)
C(64) C(65) C(66) C(61) 0.6(15)
